data_1503630
loop_
_publ_author_name
'Gonella, Silvia'
'Mahieux, Julien'
'Sanselme, Morgane'
'Coquerel, G\'erard'

_publ_section_title
;
 Spotting a Conglomerate Is Just Halfway to Achieving a Preparative
 Resolution by Preferential Crystallization
;
_journal_issue 2
_journal_name_full 'Organic Process Research &amp; Development'
_journal_page_first 286
_journal_paper_doi 10.1021/op200092f
_journal_volume 16
_journal_year 2012
_chemical_absolute_configuration ad
_chemical_compound_source 'synthesis as described'
_chemical_formula_moiety 'C35 H46 Br2 N2 O15'
_chemical_formula_sum 'C35 H46 Br2 N2 O15'
_chemical_formula_weight 954.61
_chemical_name_systematic
;
 ?
;
_space_group_IT_number 151
_symmetry_cell_setting trigonal
_symmetry_Int_Tables_number 151
_symmetry_space_group_name_Hall 'P 31 2 (0 0 4)'
_symmetry_space_group_name_H-M 'P 31 1 2'
_atom_sites_solution_hydrogens geom
_atom_sites_solution_primary direct
_atom_sites_solution_secondary difmap
_audit_conform_dict_location ftp://ftp.iucr.org/pub/cif_core.dic
_audit_conform_dict_name cif_core.dic
_audit_conform_dict_version 2.3
_audit_creation_date 2011-02-21T15:06:31-00:00
_audit_creation_method 'WinGX routine CIF_UPDATE'
_cell_angle_alpha 90
_cell_angle_beta 90
_cell_angle_gamma 120
_cell_formula_units_Z 3
_cell_length_a 11.299(3)
_cell_length_b 11.299(3)
_cell_length_c 30.405(8)
_cell_measurement_reflns_used 0
_cell_measurement_temperature 293(2)
_cell_measurement_theta_max 0
_cell_measurement_theta_min 0
_cell_measurement_wavelength 0.71073
_cell_volume 3361.7(15)
_computing_molecular_graphics 'Ortep-3 for Windows (Farrugia, 1997)'
_computing_publication_material 'WinGX publication routines (Farrugia, 1999)'
_computing_structure_refinement 'SHELXL-97 (Sheldrick, 1997)'
_computing_structure_solution 'SHELXS-97 (Sheldrick, 1997)'
_diffrn_ambient_temperature 293(2)
_diffrn_measured_fraction_theta_full 0.908
_diffrn_measured_fraction_theta_max 0.908
_diffrn_radiation_monochromator graphite
_diffrn_radiation_probe x-ray
_diffrn_radiation_type MoK\a
_diffrn_radiation_wavelength 0.71073
_diffrn_reflns_av_R_equivalents 0.0588
_diffrn_reflns_av_unetI/netI 0.0916
_diffrn_reflns_limit_h_max 13
_diffrn_reflns_limit_h_min -14
_diffrn_reflns_limit_k_max 13
_diffrn_reflns_limit_k_min -14
_diffrn_reflns_limit_l_max 37
_diffrn_reflns_limit_l_min -37
_diffrn_reflns_number 22750
_diffrn_reflns_theta_full 26.39
_diffrn_reflns_theta_max 26.39
_diffrn_reflns_theta_min 2.01
_exptl_absorpt_coefficient_mu 1.875
_exptl_absorpt_correction_type none
_exptl_crystal_colour colourless
_exptl_crystal_density_diffrn 1.415
_exptl_crystal_density_method 'not measured'
_exptl_crystal_description rodlike
_exptl_crystal_F_000 1470
_exptl_crystal_size_max 0
_exptl_crystal_size_mid 0
_exptl_crystal_size_min 0
_refine_diff_density_max 0.298
_refine_diff_density_min -0.208
_refine_diff_density_rms 0.055
_refine_ls_abs_structure_details 'Flack H D (1983), Acta Cryst. A39, 876-881'
_refine_ls_abs_structure_Flack -0.010(12)
_refine_ls_extinction_method none
_refine_ls_goodness_of_fit_ref 0.856
_refine_ls_hydrogen_treatment constr
_refine_ls_matrix_type full
_refine_ls_number_parameters 250
_refine_ls_number_reflns 4197
_refine_ls_number_restraints 2
_refine_ls_restrained_S_all 0.861
_refine_ls_R_factor_all 0.0977
_refine_ls_R_factor_gt 0.0503
_refine_ls_shift/su_max 2.296
_refine_ls_shift/su_mean 0.02
_refine_ls_structure_factor_coef Fsqd
_refine_ls_weighting_details 'calc w=1/[\s^2^(Fo^2^)+(0.0705P)^2^+0.0000P] where P=(Fo^2^+2Fc^2^)/3'
_refine_ls_weighting_scheme calc
_refine_ls_wR_factor_gt 0.1167
_refine_ls_wR_factor_ref 0.131
_reflns_number_gt 2312
_reflns_number_total 4197
_reflns_threshold_expression >2sigma(I)
_cod_data_source_file op200092f_si_001.cif
_cod_data_source_block th328
_cod_original_cell_volume 3361.6(14)
_cod_original_sg_symbol_Hall 'P 31 2 (004)'
_cod_database_code 1503630

loop_
_symmetry_equiv_pos_as_xyz
'x, y, z'
'-y, x-y, z+1/3'
'-y, -x, -z+2/3'
'-x+y, -x, z+2/3'
'x, x-y, -z'
'-x+y, y, -z+1/3'

loop_
_atom_site_label
_atom_site_type_symbol
_atom_site_fract_x
_atom_site_fract_y
_atom_site_fract_z
_atom_site_U_iso_or_equiv
_atom_site_adp_type
_atom_site_occupancy
_atom_site_symmetry_multiplicity
_atom_site_calc_flag
_atom_site_refinement_flags
Br1 Br 0.13288(8) 0.88560(8) 0.04577(2) 0.0992(3) Uani 1 1 d .
N1 N 0.6572(4) 1.4754(4) 0.12971(11) 0.0346(8) Uani 1 1 d .
H1A H 0.715 1.4614 0.1131 0.042 Uiso 1 1 calc R
H1B H 0.6161 1.4047 0.1485 0.042 Uiso 1 1 calc R
C1 C 0.4878(5) 1.2573(6) 0.06068(17) 0.0630(14) Uani 1 1 d .
H1 H 0.5777 1.2971 0.051 0.076 Uiso 1 1 calc R
C2 C 0.3931(6) 1.1231(6) 0.04848(18) 0.0723(16) Uani 1 1 d .
H2 H 0.419 1.0722 0.0311 0.087 Uiso 1 1 calc R
C3 C 0.2188(5) 1.1391(6) 0.08838(17) 0.0609(15) Uani 1 1 d .
H3 H 0.1283 1.0991 0.0975 0.073 Uiso 1 1 calc R
C4 C 0.2613(6) 1.0688(6) 0.06284(17) 0.0682(17) Uani 1 1 d .
C5 C 0.3132(5) 1.2714(6) 0.10051(15) 0.0504(12) Uani 1 1 d .
H5 H 0.2855 1.321 0.1179 0.061 Uiso 1 1 calc R
C6 C 0.4479(5) 1.3309(5) 0.08719(13) 0.0406(10) Uani 1 1 d .
C7 C 0.5507(5) 1.4739(5) 0.10044(15) 0.0421(11) Uani 1 1 d .
H7A H 0.5937 1.5279 0.0744 0.051 Uiso 1 1 calc R
H7B H 0.5047 1.515 0.1157 0.051 Uiso 1 1 calc R
C8 C 0.7397(5) 1.6042(4) 0.15604(13) 0.0384(9) Uani 1 1 d .
H8 H 0.682 1.6083 0.1794 0.046 Uiso 1 1 calc R
C9 C 0.7925(6) 1.7312(5) 0.12750(15) 0.0525(12) Uani 1 1 d .
H9A H 0.8531 1.7302 0.1051 0.063 Uiso 1 1 calc R
H9B H 0.7163 1.7315 0.1129 0.063 Uiso 1 1 calc R
C10 C 0.8677(7) 1.8573(5) 0.1550(2) 0.0701(16) Uani 1 1 d .
H10A H 0.8064 1.8602 0.1767 0.084 Uiso 1 1 calc R
H10B H 0.901 1.9377 0.1365 0.084 Uiso 1 1 calc R
O1A O 0.2901(4) 1.5944(5) 0.09975(16) 0.0983(16) Uani 1 1 d .
H1A1 H 0.3226 1.6623 0.1155 0.147 Uiso 1 1 calc R
O2A O 0.1056(4) 1.5355(5) 0.13872(12) 0.0854(13) Uani 1 1 d .
O3A O -0.1661(3) 1.4246(3) 0.08134(9) 0.0421(7) Uani 1 1 d .
O4A O -0.2023(3) 1.2926(3) 0.13951(10) 0.0504(8) Uani 1 1 d .
O5A O -0.0172(4) 1.2294(4) 0.11900(10) 0.0616(10) Uani 1 1 d .
H5A H -0.0251 1.2569 0.1432 0.092 Uiso 1 1 calc R
O6A O -0.0766(3) 1.3321(4) -0.01363(10) 0.0512(8) Uani 1 1 d .
H6A H -0.1104 1.3424 -0.0361 0.077 Uiso 1 1 calc R
O7A O -0.2921(4) 1.1806(4) 0.00085(15) 0.0809(12) Uani 1 1 d .
C1A C 0.1584(6) 1.5211(6) 0.10672(18) 0.0608(15) Uani 1 1 d .
C2A C 0.0880(5) 1.4194(6) 0.07089(14) 0.0526(12) Uani 1 1 d .
H2A1 H 0.1475 1.3861 0.0607 0.063 Uiso 1 1 calc R
H2A2 H 0.0719 1.4643 0.0464 0.063 Uiso 1 1 calc R
C3A C -0.0467(5) 1.2991(5) 0.08534(13) 0.0444(11) Uani 1 1 d .
C4A C -0.1449(4) 1.3423(4) 0.10364(14) 0.0366(10) Uani 1 1 d .
C5A C -0.1180(5) 1.1937(5) 0.04871(14) 0.0475(12) Uani 1 1 d .
H5A1 H -0.0541 1.1671 0.0377 0.057 Uiso 1 1 calc R
H5A2 H -0.1939 1.1131 0.0617 0.057 Uiso 1 1 calc R
C6A C -0.1718(5) 1.2351(5) 0.01004(15) 0.0476(12) Uani 1 1 d .
O1S O 0.3935(4) 1.7871(9) 0.1667 0.113(2) Uiso 1 2 d SD
C2S C 0.4545(6) 1.9091(13) 0.1667 0.106(4) Uiso 1 2 d SD
C1S C 0.495(3) 2.001(3) 0.1308(5) 0.335(14) Uiso 1 1 d D
H1S1 H 0.4905 2.0809 0.1393 0.502 Uiso 1 1 calc R
H1S2 H 0.4341 1.9576 0.1064 0.502 Uiso 1 1 calc R
H1S3 H 0.5864 2.0275 0.1223 0.502 Uiso 1 1 calc R
C1Z C -0.435(7) 0.783(3) 0 0.41(4) Uiso 1 2 d S
C3Z C -0.540(2) 0.835(2) 0.0064(7) 0.229(7) Uiso 1 1 d .
C2Z C -0.418(3) 0.786(3) 0.0417(8) 0.288(12) Uiso 1 1 d .

loop_
_atom_site_aniso_label
_atom_site_aniso_U_11
_atom_site_aniso_U_22
_atom_site_aniso_U_33
_atom_site_aniso_U_23
_atom_site_aniso_U_13
_atom_site_aniso_U_12
Br1 0.0775(5) 0.0778(5) 0.0867(4) -0.0234(4) -0.0034(4) -0.0030(4)
N1 0.0356(19) 0.0365(19) 0.0337(18) 0.0022(14) 0.0061(15) 0.0194(16)
C1 0.044(3) 0.069(4) 0.062(3) -0.022(3) 0.009(2) 0.018(3)
C2 0.068(4) 0.067(4) 0.066(3) -0.015(3) 0.013(3) 0.022(3)
C3 0.040(3) 0.079(4) 0.054(3) -0.001(3) -0.002(2) 0.022(3)
C4 0.051(3) 0.061(3) 0.053(3) -0.005(3) -0.012(3) -0.002(3)
C5 0.043(3) 0.067(3) 0.050(2) 0.002(2) -0.003(2) 0.033(3)
C6 0.041(3) 0.050(3) 0.034(2) 0.002(2) -0.0037(19) 0.026(2)
C7 0.046(3) 0.048(3) 0.038(2) 0.001(2) -0.0008(19) 0.028(2)
C8 0.047(2) 0.030(2) 0.038(2) -0.0003(18) 0.002(2) 0.018(2)
C9 0.061(3) 0.035(3) 0.057(3) 0.007(2) 0.006(2) 0.021(2)
C10 0.079(4) 0.030(3) 0.086(4) 0.004(3) -0.008(3) 0.015(3)
O1A 0.064(3) 0.100(4) 0.090(3) -0.029(3) 0.009(2) 0.010(3)
O2A 0.073(3) 0.118(4) 0.059(2) -0.037(2) -0.001(2) 0.044(3)
O3A 0.0531(18) 0.0473(18) 0.0363(15) 0.0079(14) 0.0092(14) 0.0328(16)
O4A 0.070(2) 0.055(2) 0.0348(16) 0.0051(14) 0.0136(15) 0.0378(18)
O5A 0.092(3) 0.089(3) 0.0383(15) 0.0071(18) 0.0019(18) 0.071(2)
O6A 0.057(2) 0.063(2) 0.0399(16) 0.0017(17) -0.0070(16) 0.0346(19)
O7A 0.056(3) 0.083(3) 0.085(3) 0.006(2) -0.015(2) 0.021(2)
C1A 0.050(3) 0.073(4) 0.052(3) -0.004(3) -0.001(3) 0.026(3)
C2A 0.054(3) 0.075(4) 0.038(2) -0.003(2) 0.002(2) 0.040(3)
C3A 0.051(3) 0.060(3) 0.035(2) 0.000(2) 0.003(2) 0.037(3)
C4A 0.043(2) 0.038(2) 0.034(2) -0.0034(19) 0.001(2) 0.024(2)
C5A 0.067(3) 0.051(3) 0.036(2) -0.001(2) 0.003(2) 0.038(3)
C6A 0.057(3) 0.045(3) 0.050(3) -0.010(2) 0.003(2) 0.033(3)

loop_
_atom_type_symbol
_atom_type_description
_atom_type_scat_dispersion_real
_atom_type_scat_dispersion_imag
_atom_type_scat_source
C C 0.0033 0.0016 'International Tables Vol C Tables 4.2.6.8 and 6.1.1.4'
H H 0 0 'International Tables Vol C Tables 4.2.6.8 and 6.1.1.4'
Br Br -0.2901 2.4595 'International Tables Vol C Tables 4.2.6.8 and 6.1.1.4'
N N 0.0061 0.0033 'International Tables Vol C Tables 4.2.6.8 and 6.1.1.4'
O O 0.0106 0.006 'International Tables Vol C Tables 4.2.6.8 and 6.1.1.4'

loop_
_geom_angle_atom_site_label_1
_geom_angle_atom_site_label_2
_geom_angle_atom_site_label_3
_geom_angle
_geom_angle_site_symmetry_1
_geom_angle_site_symmetry_3
C7 N1 C8 115.7(3) . .
C6 C1 C2 120.2(5) . .
C4 C2 C1 118.2(6) . .
C4 C3 C5 118.5(5) . .
C3 C4 C2 122.9(5) . .
C3 C4 Br1 119.3(4) . .
C2 C4 Br1 117.7(5) . .
C6 C5 C3 120.9(5) . .
C5 C6 C1 119.2(5) . .
C5 C6 C7 121.1(4) . .
C1 C6 C7 119.6(4) . .
N1 C7 C6 111.0(4) . .
N1 C8 C9 111.7(3) . .
N1 C8 C8 110.2(3) . 6
C9 C8 C8 108.1(3) . 6
C10 C9 C8 110.3(4) . .
C9 C10 C10 109.8(4) . 6
O2A C1A O1A 122.2(5) . .
O2A C1A C2A 126.1(5) . .
O1A C1A C2A 111.7(5) . .
C1A C2A C3A 112.9(4) . .
O5A C3A C2A 107.2(4) . .
O5A C3A C4A 108.9(3) . .
C2A C3A C4A 112.6(4) . .
O5A C3A C5A 105.6(4) . .
C2A C3A C5A 112.9(3) . .
C4A C3A C5A 109.3(4) . .
O4A C4A O3A 123.5(4) . .
O4A C4A C3A 118.2(4) . .
O3A C4A C3A 118.3(4) . .
C6A C5A C3A 117.7(4) . .
O7A C6A O6A 123.0(5) . .
O7A C6A C5A 123.2(5) . .
O6A C6A C5A 113.7(4) . .
O1S C2S C1S 129.5(11) . 6_455
O1S C2S C1S 129.5(11) . .
C1S C2S C1S 101(2) 6_455 .

loop_
_geom_bond_atom_site_label_1
_geom_bond_atom_site_label_2
_geom_bond_distance
_geom_bond_site_symmetry_2
Br1 C4 1.912(5) .
N1 C7 1.490(6) .
N1 C8 1.508(6) .
C1 C6 1.386(7) .
C1 C2 1.400(9) .
C2 C4 1.368(9) .
C3 C4 1.358(9) .
C3 C5 1.384(8) .
C5 C6 1.382(7) .
C6 C7 1.498(7) .
C8 C9 1.520(6) .
C8 C8 1.551(9) 6
C9 C10 1.496(7) .
C10 C10 1.549(12) 6
O1A C1A 1.308(7) .
O2A C1A 1.194(6) .
O3A C4A 1.266(5) .
O4A C4A 1.249(5) .
O5A C3A 1.429(5) .
O6A C6A 1.302(6) .
O7A C6A 1.211(6) .
C1A C2A 1.492(7) .
C2A C3A 1.513(7) .
C3A C4A 1.523(6) .
C3A C5A 1.532(7) .
C5A C6A 1.502(7) .
O1S C2S 1.193(12) .
C2S C1S 1.417(16) 6_455
C2S C1S 1.417(16) .

loop_
_geom_hbond_atom_site_label_D
_geom_hbond_atom_site_label_H
_geom_hbond_atom_site_label_A
_geom_hbond_distance_DH
_geom_hbond_distance_HA
_geom_hbond_distance_DA
_geom_hbond_angle_DHA
_geom_hbond_site_symmetry_A
N1 H1A O3A 0.9 1.86 2.762(5) 176.3 1_655
N1 H1B O4A 0.9 1.91 2.764(5) 158.2 6_455
O1A H1A1 O1S 0.82 1.98 2.775(7) 163.5 .
O5A H5A O4A 0.82 2.23 2.601(4) 107.6 .
O6A H6A O3A 0.82 1.83 2.628(4) 165.6 5_585

loop_
_geom_torsion_atom_site_label_1
_geom_torsion_atom_site_label_2
_geom_torsion_atom_site_label_3
_geom_torsion_atom_site_label_4
_geom_torsion
_geom_torsion_site_symmetry_1
_geom_torsion_site_symmetry_4
C6 C1 C2 C4 1.0(9) . .
C5 C3 C4 C2 -0.2(9) . .
C5 C3 C4 Br1 179.8(4) . .
C1 C2 C4 C3 -0.2(9) . .
C1 C2 C4 Br1 179.8(5) . .
C4 C3 C5 C6 -0.3(8) . .
C3 C5 C6 C1 1.1(7) . .
C3 C5 C6 C7 -179.7(5) . .
C2 C1 C6 C5 -1.5(8) . .
C2 C1 C6 C7 179.3(5) . .
C8 N1 C7 C6 -162.1(3) . .
C5 C6 C7 N1 114.5(4) . .
C1 C6 C7 N1 -66.3(6) . .
C7 N1 C8 C9 -48.2(5) . .
C7 N1 C8 C8 -168.4(4) . 6
N1 C8 C9 C10 177.1(4) . .
C8 C8 C9 C10 -61.6(6) 6 .
C8 C9 C10 C10 59.3(7) . 6
O2A C1A C2A C3A -21.8(8) . .
O1A C1A C2A C3A 156.8(5) . .
C1A C2A C3A O5A -63.3(5) . .
C1A C2A C3A C4A 56.4(5) . .
C1A C2A C3A C5A -179.2(4) . .
O5A C3A C4A O4A -12.7(6) . .
C2A C3A C4A O4A -131.4(4) . .
C5A C3A C4A O4A 102.2(5) . .
O5A C3A C4A O3A 168.6(4) . .
C2A C3A C4A O3A 49.9(5) . .
C5A C3A C4A O3A -76.5(5) . .
O5A C3A C5A C6A 175.2(4) . .
C2A C3A C5A C6A -68.0(5) . .
C4A C3A C5A C6A 58.2(5) . .
C3A C5A C6A O7A -116.3(5) . .
C3A C5A C6A O6A 65.9(5) . .
